data_7234640
loop_
_publ_author_name
'Zisu Wang'
'Benjamin S. Gelfand'
'Pengcheng Dong'
'Simon Trudel'
'Thomas Baumgartner'

_publ_section_title
;
 Tuning the aggregation-induced enhanced emission behavior and
 self-assembly of phosphole-lipids
;
_journal_name_full 'Journal of Materials Chemistry C'
_journal_page_first 2936
_journal_page_last 2944
_journal_paper_doi 10.1039/C5TC03311J
_journal_volume 4
_journal_year 2016
_chemical_formula_moiety 'C53 H70 O2 P S2, Br'
_chemical_formula_sum 'C53 H70 Br O2 P S2'
_chemical_formula_weight 914.09
_space_group_crystal_system triclinic
_space_group_IT_number 2
_space_group_name_Hall '-P 1'
_space_group_name_H-M_alt 'P -1'
_atom_sites_solution_hydrogens geom
_cell_angle_alpha 85.0625(17)
_cell_angle_beta 77.5714(16)
_cell_angle_gamma 80.3446(13)
_cell_formula_units_Z 2
_cell_length_a 9.5341(3)
_cell_length_b 14.4282(4)
_cell_length_c 18.4781(4)
_cell_measurement_temperature 173(2)
_cell_volume 2443.82(12)
_computing_structure_refinement 'SHELXL-2014/7 (Sheldrick, 2014)'
_diffrn_ambient_temperature 173(2)
_diffrn_measured_fraction_theta_full 0.996
_diffrn_measured_fraction_theta_max 0.991
_diffrn_measurement_device_type KappaCCD
_diffrn_measurement_method CCD
_diffrn_radiation_type MoK\a
_diffrn_radiation_wavelength 0.71073
_diffrn_reflns_av_R_equivalents 0.0484
_diffrn_reflns_av_unetI/netI 0.0608
_diffrn_reflns_Laue_measured_fraction_full 0.996
_diffrn_reflns_Laue_measured_fraction_max 0.991
_diffrn_reflns_limit_h_max 12
_diffrn_reflns_limit_h_min -12
_diffrn_reflns_limit_k_max 18
_diffrn_reflns_limit_k_min -18
_diffrn_reflns_limit_l_max 24
_diffrn_reflns_limit_l_min -23
_diffrn_reflns_number 20775
_diffrn_reflns_point_group_measured_fraction_full 0.996
_diffrn_reflns_point_group_measured_fraction_max 0.991
_diffrn_reflns_theta_full 25.242
_diffrn_reflns_theta_max 27.562
_diffrn_reflns_theta_min 2.446
_diffrn_source 'fine-focus sealed tube'
_exptl_absorpt_coefficient_mu 0.998
_exptl_absorpt_correction_T_max 0.9800
_exptl_absorpt_correction_T_min 0.9420
_exptl_absorpt_correction_type multi-scan
_exptl_absorpt_process_details 'Sheldrick, G. M., SADABS 1997'
_exptl_crystal_colour 'clear yellow'
_exptl_crystal_density_diffrn 1.242
_exptl_crystal_description block
_exptl_crystal_F_000 972
_exptl_crystal_recrystallization_method 'Re-crystallisation from solvent'
_exptl_crystal_size_max 0.070
_exptl_crystal_size_mid 0.050
_exptl_crystal_size_min 0.020
_refine_diff_density_max 0.794
_refine_diff_density_min -0.404
_refine_diff_density_rms 0.077
_refine_ls_extinction_coef .
_refine_ls_extinction_method none
_refine_ls_goodness_of_fit_ref 1.117
_refine_ls_hydrogen_treatment constr
_refine_ls_matrix_type full
_refine_ls_number_parameters 552
_refine_ls_number_reflns 11196
_refine_ls_number_restraints 0
_refine_ls_restrained_S_all 1.117
_refine_ls_R_factor_all 0.1021
_refine_ls_R_factor_gt 0.0682
_refine_ls_shift/su_max 0.000
_refine_ls_shift/su_mean 0.000
_refine_ls_structure_factor_coef Fsqd
_refine_ls_weighting_details 'w=1/[\s^2^(Fo^2^)+6.0290P] where P=(Fo^2^+2Fc^2^)/3'
_refine_ls_weighting_scheme calc
_refine_ls_wR_factor_gt 0.1164
_refine_ls_wR_factor_ref 0.1309
_reflns_Friedel_coverage 0.000
_reflns_Friedel_fraction_full .
_reflns_Friedel_fraction_max .
_reflns_number_gt 8263
_reflns_number_total 11196
_reflns_threshold_expression 'I > 2\s(I)'
_cod_data_source_file J-Mater-Chem-C-2016-4-2936.cif
_cod_data_source_block shelx
_cod_database_code 7234640
_shelx_space_group_comment
;
The symmetry employed for this shelxl refinement is uniquely defined
by the following loop, which should always be used as a source of
symmetry information in preference to the above space-group names.
They are only intended as comments.
;

loop_
_space_group_symop_operation_xyz
'x, y, z'
'-x, -y, -z'

loop_
_atom_site_label
_atom_site_type_symbol
_atom_site_fract_x
_atom_site_fract_y
_atom_site_fract_z
_atom_site_U_iso_or_equiv
_atom_site_adp_type
_atom_site_occupancy
_atom_site_site_symmetry_order
_atom_site_calc_flag
_atom_site_refinement_flags_posn
_atom_site_refinement_flags_adp
_atom_site_refinement_flags_occupancy
_atom_site_disorder_assembly
_atom_site_disorder_group
Br1 Br 0.54048(4) 1.04706(3) 0.14976(2) 0.03703(11) Uani 1 1 d . . . . .
P1 P 0.35863(10) 0.80213(6) 0.07897(5) 0.0261(2) Uani 1 1 d . . . . .
S1 S 0.31320(11) 0.52372(7) 0.05251(6) 0.0379(2) Uani 1 1 d . . . . .
S2 S 0.40272(11) 0.57125(7) 0.23168(6) 0.0392(2) Uani 1 1 d . . . . .
O2 O 0.9348(3) 0.64168(18) 0.09806(14) 0.0345(6) Uani 1 1 d . . . . .
O1 O 0.8561(3) 0.64933(18) -0.14348(14) 0.0379(6) Uani 1 1 d . . . . .
C24 C 0.6475(4) 0.7847(2) 0.01465(19) 0.0259(7) Uani 1 1 d . . . . .
C7 C 0.3368(4) 0.7007(2) 0.0355(2) 0.0299(8) Uani 1 1 d . . . . .
C8 C 0.3425(4) 0.6247(2) 0.0855(2) 0.0317(8) Uani 1 1 d . . . . .
C23 C 0.5130(4) 0.8569(2) 0.03440(19) 0.0265(7) Uani 1 1 d . . . . .
H23A H 0.4928 0.8920 -0.0103 0.032 Uiso 1 1 calc R U . . .
H23B H 0.5300 0.9008 0.0673 0.032 Uiso 1 1 calc R U . . .
C10 C 0.3862(4) 0.7356(2) 0.1633(2) 0.0286(8) Uani 1 1 d . . . . .
C29 C 0.7276(4) 0.7492(2) 0.0683(2) 0.0285(8) Uani 1 1 d . . . . .
H29 H 0.6996 0.7699 0.1163 0.034 Uiso 1 1 calc R U . . .
C25 C 0.6875(4) 0.7549(2) -0.05705(19) 0.0273(7) Uani 1 1 d . . . . .
H25 H 0.6332 0.7797 -0.0924 0.033 Uiso 1 1 calc R U . . .
C6 C 0.3100(4) 0.6790(2) -0.0336(2) 0.0299(8) Uani 1 1 d . . . . .
C1 C 0.2962(4) 0.5827(3) -0.0322(2) 0.0334(8) Uani 1 1 d . . . . .
C11 C 0.4271(4) 0.7502(3) 0.2306(2) 0.0321(8) Uani 1 1 d . . . . .
C26 C 0.8101(4) 0.6873(2) -0.0756(2) 0.0308(8) Uani 1 1 d . . . . .
C17 C 0.1983(4) 0.8875(2) 0.08808(19) 0.0285(8) Uani 1 1 d . . . . .
C5 C 0.3005(4) 0.7356(3) -0.0986(2) 0.0353(9) Uani 1 1 d . . . . .
H5 H 0.3115 0.7987 -0.1009 0.042 Uiso 1 1 calc R U . . .
C28 C 0.8502(4) 0.6821(2) 0.0489(2) 0.0285(8) Uani 1 1 d . . . . .
C27 C 0.8912(4) 0.6514(3) -0.0225(2) 0.0318(8) Uani 1 1 d . . . . .
H27 H 0.9734 0.6065 -0.0351 0.038 Uiso 1 1 calc R U . . .
C22 C 0.2071(4) 0.9815(3) 0.0947(2) 0.0368(9) Uani 1 1 d . . . . .
H22 H 0.2955 0.9998 0.0959 0.044 Uiso 1 1 calc R U . . .
C9 C 0.3706(4) 0.6441(3) 0.1566(2) 0.0317(8) Uani 1 1 d . . . . .
C18 C 0.0656(4) 0.8600(3) 0.0873(2) 0.0355(9) Uani 1 1 d . . . . .
H18 H 0.0599 0.7972 0.0825 0.043 Uiso 1 1 calc R U . . .
C16 C 0.4409(4) 0.6650(3) 0.2741(2) 0.0356(9) Uani 1 1 d . . . . .
C15 C 0.4842(4) 0.6606(3) 0.3421(2) 0.0433(10) Uani 1 1 d . . . . .
H15 H 0.4908 0.6047 0.3711 0.052 Uiso 1 1 calc R U . . .
C19 C -0.0577(4) 0.9271(3) 0.0936(2) 0.0413(10) Uani 1 1 d . . . . .
H19 H -0.1471 0.9090 0.0940 0.050 Uiso 1 1 calc R U . . .
C44 C 0.8848(4) 0.5613(3) 0.2987(2) 0.0409(10) Uani 1 1 d . . . . .
H44A H 0.8789 0.6183 0.3241 0.049 Uiso 1 1 calc R U . . .
H44B H 0.7864 0.5503 0.3006 0.049 Uiso 1 1 calc R U . . .
C42 C 0.8709(4) 0.6473(3) 0.1753(2) 0.0368(9) Uani 1 1 d . . . . .
H42A H 0.7716 0.6347 0.1845 0.044 Uiso 1 1 calc R U . . .
H42B H 0.8695 0.7099 0.1911 0.044 Uiso 1 1 calc R U . . .
C30 C 0.7745(4) 0.6814(3) -0.1999(2) 0.0368(9) Uani 1 1 d . . . . .
H30A H 0.6720 0.6935 -0.1772 0.044 Uiso 1 1 calc R U . . .
H30B H 0.7882 0.6323 -0.2345 0.044 Uiso 1 1 calc R U . . .
C4 C 0.2747(5) 0.6962(3) -0.1585(2) 0.0453(10) Uani 1 1 d . . . . .
H4 H 0.2663 0.7334 -0.2015 0.054 Uiso 1 1 calc R U . . .
C12 C 0.4594(4) 0.8315(3) 0.2562(2) 0.0385(9) Uani 1 1 d . . . . .
H12 H 0.4501 0.8886 0.2288 0.046 Uiso 1 1 calc R U . . .
C34 C 0.7071(5) 0.9272(3) -0.4080(2) 0.0465(10) Uani 1 1 d . . . . .
H34A H 0.7162 0.8785 -0.4425 0.056 Uiso 1 1 calc R U . . .
H34B H 0.6048 0.9431 -0.3857 0.056 Uiso 1 1 calc R U . . .
C31 C 0.8193(4) 0.7698(3) -0.2417(2) 0.0391(9) Uani 1 1 d . . . . .
H31A H 0.9230 0.7587 -0.2619 0.047 Uiso 1 1 calc R U . . .
H31B H 0.8007 0.8198 -0.2074 0.047 Uiso 1 1 calc R U . . .
C3 C 0.2610(5) 0.6010(3) -0.1559(2) 0.0459(11) Uani 1 1 d . . . . .
H3 H 0.2443 0.5758 -0.1974 0.055 Uiso 1 1 calc R U . . .
C46 C 0.8929(4) 0.4610(3) 0.4197(2) 0.0426(10) Uani 1 1 d . . . . .
H46A H 0.8944 0.5146 0.4477 0.051 Uiso 1 1 calc R U . . .
H46B H 0.7921 0.4542 0.4232 0.051 Uiso 1 1 calc R U . . .
C2 C 0.2718(4) 0.5443(3) -0.0938(2) 0.0420(10) Uani 1 1 d . . . . .
H2 H 0.2628 0.4810 -0.0927 0.050 Uiso 1 1 calc R U . . .
C21 C 0.0823(4) 1.0478(3) 0.0995(2) 0.0436(10) Uani 1 1 d . . . . .
H21 H 0.0873 1.1110 0.1028 0.052 Uiso 1 1 calc R U . . .
C45 C 0.9630(4) 0.4798(3) 0.3386(2) 0.0417(10) Uani 1 1 d . . . . .
H45A H 1.0613 0.4914 0.3362 0.050 Uiso 1 1 calc R U . . .
H45B H 0.9699 0.4234 0.3122 0.050 Uiso 1 1 calc R U . . .
C32 C 0.7396(5) 0.8016(3) -0.3043(2) 0.0418(10) Uani 1 1 d . . . . .
H32A H 0.6362 0.8151 -0.2839 0.050 Uiso 1 1 calc R U . . .
H32B H 0.7554 0.7509 -0.3377 0.050 Uiso 1 1 calc R U . . .
C43 C 0.9603(4) 0.5754(3) 0.2177(2) 0.0393(9) Uani 1 1 d . . . . .
H43A H 1.0531 0.5956 0.2159 0.047 Uiso 1 1 calc R U . . .
H43B H 0.9790 0.5158 0.1941 0.047 Uiso 1 1 calc R U . . .
C20 C -0.0492(4) 1.0200(3) 0.0994(2) 0.0420(10) Uani 1 1 d . . . . .
H20 H -0.1327 1.0646 0.1032 0.050 Uiso 1 1 calc R U . . .
C13 C 0.5048(5) 0.8254(3) 0.3224(2) 0.0473(11) Uani 1 1 d . . . . .
H13 H 0.5282 0.8787 0.3392 0.057 Uiso 1 1 calc R U . . .
C36 C 0.6656(5) 1.0624(3) -0.5034(2) 0.0497(11) Uani 1 1 d . . . . .
H36A H 0.6668 1.0196 -0.5413 0.060 Uiso 1 1 calc R U . . .
H36B H 0.5662 1.0767 -0.4762 0.060 Uiso 1 1 calc R U . . .
C33 C 0.7898(5) 0.8886(3) -0.3476(2) 0.0459(10) Uani 1 1 d . . . . .
H33A H 0.7802 0.9374 -0.3131 0.055 Uiso 1 1 calc R U . . .
H33B H 0.8920 0.8734 -0.3700 0.055 Uiso 1 1 calc R U . . .
C47 C 0.9705(5) 0.3727(3) 0.4539(2) 0.0454(10) Uani 1 1 d . . . . .
H47A H 0.9710 0.3201 0.4245 0.055 Uiso 1 1 calc R U . . .
H47B H 1.0708 0.3806 0.4504 0.055 Uiso 1 1 calc R U . . .
C48 C 0.9061(4) 0.3479(3) 0.5339(2) 0.0430(10) Uani 1 1 d . . . . .
H48A H 0.8076 0.3360 0.5375 0.052 Uiso 1 1 calc R U . . .
H48B H 0.9014 0.4012 0.5635 0.052 Uiso 1 1 calc R U . . .
C35 C 0.7602(5) 1.0135(3) -0.4503(2) 0.0481(11) Uani 1 1 d . . . . .
H35A H 0.8580 0.9951 -0.4784 0.058 Uiso 1 1 calc R U . . .
H35B H 0.7653 1.0581 -0.4150 0.058 Uiso 1 1 calc R U . . .
C14 C 0.5165(5) 0.7408(3) 0.3649(2) 0.0499(11) Uani 1 1 d . . . . .
H14 H 0.5469 0.7389 0.4096 0.060 Uiso 1 1 calc R U . . .
C40 C 0.5302(5) 1.3683(3) -0.6437(3) 0.0566(12) Uani 1 1 d . . . . .
H40A H 0.4980 1.3351 -0.6791 0.068 Uiso 1 1 calc R U . . .
H40B H 0.5745 1.4203 -0.6707 0.068 Uiso 1 1 calc R U . . .
C39 C 0.6433(6) 1.3028(4) -0.6120(3) 0.0648(14) Uani 1 1 d . . . . .
H39A H 0.7310 1.2929 -0.6502 0.078 Uiso 1 1 calc R U . A 1
H39B H 0.6661 1.3332 -0.5721 0.078 Uiso 1 1 calc R U . A 1
C37 C 0.7141(6) 1.1521(3) -0.5404(3) 0.0598(13) Uani 1 1 d . . . . .
H37A H 0.8063 1.1365 -0.5745 0.072 Uiso 1 1 calc R U . B 1
H37B H 0.7297 1.1901 -0.5029 0.072 Uiso 1 1 calc R U . B 1
C49 C 0.9939(5) 0.2619(3) 0.5654(3) 0.0546(12) Uani 1 1 d . . . . .
H49A H 1.0053 0.2104 0.5332 0.066 Uiso 1 1 calc R U . . .
H49B H 1.0901 0.2759 0.5650 0.066 Uiso 1 1 calc R U . . .
C38 C 0.6042(6) 1.2109(4) -0.5834(3) 0.0621(14) Uani 1 1 d . . . C 1
H38A H 0.5972 1.1758 -0.6246 0.075 Uiso 1 1 calc R U . C 1
H38B H 0.5091 1.2202 -0.5508 0.075 Uiso 1 1 calc R U . C 1
C41 C 0.3989(6) 1.4077(4) -0.5874(3) 0.0731(16) Uani 1 1 d . . . . .
H41A H 0.3356 1.4524 -0.6119 0.110 Uiso 1 1 calc R U . . .
H41B H 0.4295 1.4384 -0.5507 0.110 Uiso 1 1 calc R U . . .
H41C H 0.3481 1.3575 -0.5639 0.110 Uiso 1 1 calc R U . . .
C50 C 0.9276(6) 0.2301(4) 0.6431(3) 0.0719(16) Uani 1 1 d . . . . .
H50C H 0.8232 0.2365 0.6478 0.086 Uiso 1 1 calc R U . D 2
H50D H 0.9458 0.2718 0.6774 0.086 Uiso 1 1 calc R U . D 2
H50A H 0.8510 0.1950 0.6401 0.086 Uiso 1 1 calc R U . E 1
H50B H 0.8819 0.2859 0.6700 0.086 Uiso 1 1 calc R U . E 1
C53 C 1.1752(9) 0.0120(5) 0.7049(3) 0.116(3) Uani 1 1 d . . . . .
H53A H 1.2085 0.0487 0.7369 0.175 Uiso 0.5 1 calc R U P F 1
H53B H 1.2572 -0.0196 0.6715 0.175 Uiso 0.5 1 calc R U P F 1
H53C H 1.1217 -0.0337 0.7343 0.175 Uiso 0.5 1 calc R U P F 1
H53D H 1.0992 -0.0063 0.7440 0.175 Uiso 0.5 1 calc R U P G 2
H53E H 1.2643 0.0042 0.7226 0.175 Uiso 0.5 1 calc R U P G 2
H53F H 1.1877 -0.0266 0.6635 0.175 Uiso 0.5 1 calc R U P G 2
C51B C 0.9867(13) 0.1243(10) 0.6672(7) 0.058(3) Uani 0.5 1 d . . P H 2
H51A H 0.9234 0.1042 0.7122 0.070 Uiso 0.5 1 calc R U P H 2
H51B H 0.9867 0.0829 0.6285 0.070 Uiso 0.5 1 calc R U P H 2
C51A C 1.0289(16) 0.1686(9) 0.6904(6) 0.067(3) Uani 0.5 1 d . . P H 1
H51C H 1.1137 0.1978 0.6900 0.080 Uiso 0.5 1 calc R U P H 1
H51D H 0.9777 0.1607 0.7414 0.080 Uiso 0.5 1 calc R U P H 1
C52A C 1.070(2) 0.0813(11) 0.6574(10) 0.101(6) Uani 0.5 1 d . . P H 1
H52A H 1.1214 0.0900 0.6065 0.121 Uiso 0.5 1 calc R U P H 1
H52B H 0.9844 0.0535 0.6569 0.121 Uiso 0.5 1 calc R U P H 1
C52B C 1.1333(14) 0.1180(11) 0.6799(9) 0.085(4) Uani 0.5 1 d . . P H 2
H52C H 1.1355 0.1592 0.7183 0.102 Uiso 0.5 1 calc R U P H 2
H52D H 1.1993 0.1350 0.6348 0.102 Uiso 0.5 1 calc R U P H 2

loop_
_atom_site_aniso_label
_atom_site_aniso_U_11
_atom_site_aniso_U_22
_atom_site_aniso_U_33
_atom_site_aniso_U_23
_atom_site_aniso_U_13
_atom_site_aniso_U_12
Br1 0.0365(2) 0.0328(2) 0.0436(2) 0.00344(16) -0.01136(17) -0.00903(16)
P1 0.0247(5) 0.0214(4) 0.0310(5) -0.0007(4) -0.0033(4) -0.0030(4)
S1 0.0402(6) 0.0229(5) 0.0486(6) -0.0026(4) -0.0013(5) -0.0092(4)
S2 0.0432(6) 0.0287(5) 0.0411(6) 0.0075(4) -0.0046(5) -0.0023(4)
O2 0.0274(13) 0.0395(15) 0.0335(14) -0.0003(12) -0.0055(11) 0.0024(11)
O1 0.0414(16) 0.0338(15) 0.0327(14) -0.0048(11) -0.0009(12) 0.0030(12)
C24 0.0235(17) 0.0184(16) 0.0342(19) -0.0003(14) -0.0015(15) -0.0051(13)
C7 0.0242(18) 0.0239(18) 0.041(2) -0.0035(15) -0.0058(16) -0.0033(14)
C8 0.0245(18) 0.0243(18) 0.044(2) -0.0021(16) -0.0029(16) -0.0029(14)
C23 0.0256(17) 0.0231(17) 0.0292(18) -0.0042(14) -0.0008(14) -0.0037(14)
C10 0.0249(18) 0.0237(17) 0.0339(19) 0.0036(15) -0.0012(15) -0.0035(14)
C29 0.0264(18) 0.0291(19) 0.0308(19) -0.0035(15) -0.0054(15) -0.0063(15)
C25 0.0270(18) 0.0260(18) 0.0282(18) -0.0015(14) -0.0034(15) -0.0049(14)
C6 0.0214(17) 0.0255(18) 0.041(2) -0.0066(16) -0.0015(15) -0.0031(14)
C1 0.0262(19) 0.0282(19) 0.044(2) -0.0051(17) 0.0004(16) -0.0071(15)
C11 0.0236(18) 0.036(2) 0.0318(19) -0.0001(16) 0.0028(15) -0.0039(15)
C26 0.0322(19) 0.0252(18) 0.034(2) -0.0016(15) -0.0013(16) -0.0095(15)
C17 0.0266(18) 0.0249(18) 0.0322(19) -0.0010(15) -0.0040(15) -0.0024(14)
C5 0.035(2) 0.0277(19) 0.044(2) -0.0039(17) -0.0074(18) -0.0071(16)
C28 0.0202(17) 0.0297(19) 0.037(2) 0.0006(15) -0.0053(15) -0.0085(14)
C27 0.0256(18) 0.0291(19) 0.037(2) -0.0013(16) -0.0022(16) 0.0012(15)
C22 0.0253(19) 0.029(2) 0.055(2) -0.0069(18) -0.0059(17) -0.0035(15)
C9 0.0237(18) 0.0291(19) 0.039(2) 0.0037(16) -0.0006(16) -0.0049(15)
C18 0.030(2) 0.0278(19) 0.050(2) -0.0041(17) -0.0061(17) -0.0084(16)
C16 0.030(2) 0.034(2) 0.037(2) 0.0025(17) 0.0021(16) -0.0025(16)
C15 0.042(2) 0.045(2) 0.034(2) 0.0077(19) -0.0011(18) 0.0013(19)
C19 0.027(2) 0.040(2) 0.058(3) -0.006(2) -0.0086(19) -0.0076(17)
C44 0.038(2) 0.046(2) 0.037(2) -0.0060(18) -0.0062(18) 0.0000(19)
C42 0.034(2) 0.039(2) 0.037(2) -0.0054(17) -0.0090(17) -0.0023(17)
C30 0.040(2) 0.034(2) 0.034(2) -0.0083(17) -0.0041(17) -0.0026(17)
C4 0.047(3) 0.050(3) 0.040(2) -0.008(2) -0.008(2) -0.011(2)
C12 0.040(2) 0.036(2) 0.037(2) 0.0024(17) -0.0028(18) -0.0071(18)
C34 0.052(3) 0.048(3) 0.041(2) 0.001(2) -0.013(2) -0.010(2)
C31 0.041(2) 0.040(2) 0.036(2) -0.0019(17) -0.0072(18) -0.0052(18)
C3 0.048(3) 0.052(3) 0.039(2) -0.014(2) -0.002(2) -0.016(2)
C46 0.038(2) 0.050(3) 0.041(2) -0.0071(19) -0.0032(18) -0.0114(19)
C2 0.041(2) 0.035(2) 0.050(3) -0.0124(19) 0.0010(19) -0.0147(18)
C21 0.035(2) 0.029(2) 0.066(3) -0.0087(19) -0.008(2) -0.0022(17)
C45 0.037(2) 0.049(3) 0.039(2) -0.0051(19) -0.0076(18) -0.0061(19)
C32 0.045(2) 0.042(2) 0.039(2) -0.0007(18) -0.0081(19) -0.0085(19)
C43 0.034(2) 0.044(2) 0.040(2) -0.0061(18) -0.0109(18) -0.0015(18)
C20 0.026(2) 0.042(2) 0.055(3) -0.006(2) -0.0080(18) 0.0040(17)
C13 0.056(3) 0.050(3) 0.039(2) -0.005(2) -0.008(2) -0.015(2)
C36 0.060(3) 0.044(3) 0.048(3) 0.001(2) -0.022(2) -0.004(2)
C33 0.046(3) 0.047(3) 0.045(2) 0.006(2) -0.013(2) -0.010(2)
C47 0.036(2) 0.056(3) 0.043(2) -0.006(2) -0.0058(19) -0.004(2)
C48 0.038(2) 0.054(3) 0.038(2) -0.007(2) -0.0054(18) -0.012(2)
C35 0.055(3) 0.048(3) 0.044(2) 0.004(2) -0.019(2) -0.006(2)
C14 0.053(3) 0.063(3) 0.031(2) 0.001(2) -0.007(2) -0.004(2)
C40 0.052(3) 0.054(3) 0.066(3) 0.007(2) -0.020(2) -0.008(2)
C39 0.071(4) 0.064(3) 0.067(3) 0.004(3) -0.026(3) -0.020(3)
C37 0.085(4) 0.047(3) 0.058(3) 0.007(2) -0.036(3) -0.018(3)
C49 0.046(3) 0.062(3) 0.050(3) 0.001(2) -0.005(2) -0.001(2)
C38 0.070(3) 0.068(3) 0.057(3) 0.009(3) -0.029(3) -0.020(3)
C41 0.058(3) 0.061(3) 0.086(4) 0.017(3) 0.000(3) 0.001(3)
C50 0.060(3) 0.080(4) 0.068(4) 0.013(3) -0.011(3) -0.002(3)
C53 0.160(7) 0.104(6) 0.059(4) 0.005(4) -0.024(4) 0.050(5)
C51B 0.062(8) 0.066(8) 0.056(7) 0.005(6) -0.028(6) -0.022(7)
C51A 0.077(9) 0.072(8) 0.055(7) -0.009(6) -0.020(6) -0.013(7)
C52A 0.085(11) 0.091(11) 0.146(15) -0.035(10) -0.077(11) 0.017(9)
C52B 0.061(8) 0.088(10) 0.117(12) 0.007(8) -0.048(8) -0.006(8)

loop_
_atom_type_symbol
_atom_type_description
_atom_type_scat_dispersion_real
_atom_type_scat_dispersion_imag
_atom_type_scat_source
C C 0.0033 0.0016 'International Tables Vol C Tables 4.2.6.8 and 6.1.1.4'
H H 0.0000 0.0000 'International Tables Vol C Tables 4.2.6.8 and 6.1.1.4'
Br Br -0.2901 2.4595 'International Tables Vol C Tables 4.2.6.8 and 6.1.1.4'
O O 0.0106 0.0060 'International Tables Vol C Tables 4.2.6.8 and 6.1.1.4'
P P 0.1023 0.0942 'International Tables Vol C Tables 4.2.6.8 and 6.1.1.4'
S S 0.1246 0.1234 'International Tables Vol C Tables 4.2.6.8 and 6.1.1.4'

loop_
_geom_angle_atom_site_label_1
_geom_angle_atom_site_label_2
_geom_angle_atom_site_label_3
_geom_angle
_geom_angle_site_symmetry_1
_geom_angle_site_symmetry_3
C17 P1 C7 110.88(17) . .
C17 P1 C23 109.44(16) . .
C7 P1 C23 114.97(16) . .
C17 P1 C10 115.29(16) . .
C7 P1 C10 93.18(17) . .
C23 P1 C10 112.43(17) . .
C8 S1 C1 90.51(18) . .
C9 S2 C16 90.63(18) . .
C28 O2 C42 117.0(3) . .
C26 O1 C30 118.3(3) . .
C25 C24 C29 121.5(3) . .
C25 C24 C23 118.5(3) . .
C29 C24 C23 120.0(3) . .
C8 C7 C6 113.4(3) . .
C8 C7 P1 108.6(3) . .
C6 C7 P1 138.0(3) . .
C7 C8 C9 114.9(3) . .
C7 C8 S1 113.5(3) . .
C9 C8 S1 131.6(3) . .
C24 C23 P1 111.3(2) . .
C24 C23 H23A 109.4 . .
P1 C23 H23A 109.4 . .
C24 C23 H23B 109.4 . .
P1 C23 H23B 109.4 . .
H23A C23 H23B 108.0 . .
C9 C10 C11 113.3(3) . .
C9 C10 P1 108.3(3) . .
C11 C10 P1 138.2(3) . .
C28 C29 C24 118.8(3) . .
C28 C29 H29 120.6 . .
C24 C29 H29 120.6 . .
C24 C25 C26 119.0(3) . .
C24 C25 H25 120.5 . .
C26 C25 H25 120.5 . .
C5 C6 C1 119.3(3) . .
C5 C6 C7 130.7(3) . .
C1 C6 C7 110.0(3) . .
C2 C1 C6 120.7(4) . .
C2 C1 S1 126.6(3) . .
C6 C1 S1 112.7(3) . .
C12 C11 C16 119.0(4) . .
C12 C11 C10 130.5(3) . .
C16 C11 C10 110.5(3) . .
O1 C26 C27 115.7(3) . .
O1 C26 C25 124.3(3) . .
C27 C26 C25 120.0(3) . .
C22 C17 C18 120.4(3) . .
C22 C17 P1 119.7(3) . .
C18 C17 P1 119.9(3) . .
C4 C5 C6 118.8(4) . .
C4 C5 H5 120.6 . .
C6 C5 H5 120.6 . .
O2 C28 C27 116.4(3) . .
O2 C28 C29 123.2(3) . .
C27 C28 C29 120.3(3) . .
C28 C27 C26 120.3(3) . .
C28 C27 H27 119.9 . .
C26 C27 H27 119.9 . .
C21 C22 C17 119.2(4) . .
C21 C22 H22 120.4 . .
C17 C22 H22 120.4 . .
C10 C9 C8 114.8(3) . .
C10 C9 S2 113.3(3) . .
C8 C9 S2 131.6(3) . .
C19 C18 C17 119.4(3) . .
C19 C18 H18 120.3 . .
C17 C18 H18 120.3 . .
C15 C16 C11 121.3(4) . .
C15 C16 S2 126.4(3) . .
C11 C16 S2 112.3(3) . .
C14 C15 C16 118.2(4) . .
C14 C15 H15 120.9 . .
C16 C15 H15 120.9 . .
C20 C19 C18 120.4(4) . .
C20 C19 H19 119.8 . .
C18 C19 H19 119.8 . .
C45 C44 C43 112.6(3) . .
C45 C44 H44A 109.1 . .
C43 C44 H44A 109.1 . .
C45 C44 H44B 109.1 . .
C43 C44 H44B 109.1 . .
H44A C44 H44B 107.8 . .
O2 C42 C43 108.1(3) . .
O2 C42 H42A 110.1 . .
C43 C42 H42A 110.1 . .
O2 C42 H42B 110.1 . .
C43 C42 H42B 110.1 . .
H42A C42 H42B 108.4 . .
O1 C30 C31 112.2(3) . .
O1 C30 H30A 109.2 . .
C31 C30 H30A 109.2 . .
O1 C30 H30B 109.2 . .
C31 C30 H30B 109.2 . .
H30A C30 H30B 107.9 . .
C5 C4 C3 120.9(4) . .
C5 C4 H4 119.5 . .
C3 C4 H4 119.5 . .
C13 C12 C11 118.9(4) . .
C13 C12 H12 120.5 . .
C11 C12 H12 120.5 . .
C35 C34 C33 113.2(4) . .
C35 C34 H34A 108.9 . .
C33 C34 H34A 108.9 . .
C35 C34 H34B 108.9 . .
C33 C34 H34B 108.9 . .
H34A C34 H34B 107.8 . .
C30 C31 C32 112.8(3) . .
C30 C31 H31A 109.0 . .
C32 C31 H31A 109.0 . .
C30 C31 H31B 109.0 . .
C32 C31 H31B 109.0 . .
H31A C31 H31B 107.8 . .
C2 C3 C4 121.3(4) . .
C2 C3 H3 119.3 . .
C4 C3 H3 119.3 . .
C47 C46 C45 112.2(3) . .
C47 C46 H46A 109.2 . .
C45 C46 H46A 109.2 . .
C47 C46 H46B 109.2 . .
C45 C46 H46B 109.2 . .
H46A C46 H46B 107.9 . .
C3 C2 C1 118.8(4) . .
C3 C2 H2 120.6 . .
C1 C2 H2 120.6 . .
C20 C21 C22 120.2(4) . .
C20 C21 H21 119.9 . .
C22 C21 H21 119.9 . .
C44 C45 C46 115.5(3) . .
C44 C45 H45A 108.4 . .
C46 C45 H45A 108.4 . .
C44 C45 H45B 108.4 . .
C46 C45 H45B 108.4 . .
H45A C45 H45B 107.5 . .
C31 C32 C33 112.2(3) . .
C31 C32 H32A 109.2 . .
C33 C32 H32A 109.2 . .
C31 C32 H32B 109.2 . .
C33 C32 H32B 109.2 . .
H32A C32 H32B 107.9 . .
C42 C43 C44 112.3(3) . .
C42 C43 H43A 109.1 . .
C44 C43 H43A 109.1 . .
C42 C43 H43B 109.1 . .
C44 C43 H43B 109.1 . .
H43A C43 H43B 107.9 . .
C19 C20 C21 120.5(4) . .
C19 C20 H20 119.8 . .
C21 C20 H20 119.8 . .
C12 C13 C14 121.2(4) . .
C12 C13 H13 119.4 . .
C14 C13 H13 119.4 . .
C37 C36 C35 113.4(4) . .
C37 C36 H36A 108.9 . .
C35 C36 H36A 108.9 . .
C37 C36 H36B 108.9 . .
C35 C36 H36B 108.9 . .
H36A C36 H36B 107.7 . .
C34 C33 C32 114.5(4) . .
C34 C33 H33A 108.6 . .
C32 C33 H33A 108.6 . .
C34 C33 H33B 108.6 . .
C32 C33 H33B 108.6 . .
H33A C33 H33B 107.6 . .
C48 C47 C46 115.6(3) . .
C48 C47 H47A 108.4 . .
C46 C47 H47A 108.4 . .
C48 C47 H47B 108.4 . .
C46 C47 H47B 108.4 . .
H47A C47 H47B 107.4 . .
C47 C48 C49 112.6(4) . .
C47 C48 H48A 109.1 . .
C49 C48 H48A 109.1 . .
C47 C48 H48B 109.1 . .
C49 C48 H48B 109.1 . .
H48A C48 H48B 107.8 . .
C34 C35 C36 114.4(4) . .
C34 C35 H35A 108.7 . .
C36 C35 H35A 108.7 . .
C34 C35 H35B 108.7 . .
C36 C35 H35B 108.7 . .
H35A C35 H35B 107.6 . .
C15 C14 C13 121.4(4) . .
C15 C14 H14 119.3 . .
C13 C14 H14 119.3 . .
C39 C40 C41 114.9(4) . .
C39 C40 H40A 108.5 . .
C41 C40 H40A 108.5 . .
C39 C40 H40B 108.5 . .
C41 C40 H40B 108.5 . .
H40A C40 H40B 107.5 . .
C38 C39 C40 115.7(4) . .
C38 C39 H39A 108.4 . .
C40 C39 H39A 108.4 . .
C38 C39 H39B 108.4 . .
C40 C39 H39B 108.4 . .
H39A C39 H39B 107.4 . .
C36 C37 C38 113.6(4) . .
C36 C37 H37A 108.8 . .
C38 C37 H37A 108.8 . .
C36 C37 H37B 108.8 . .
C38 C37 H37B 108.8 . .
H37A C37 H37B 107.7 . .
C50 C49 C48 114.4(4) . .
C50 C49 H49A 108.7 . .
C48 C49 H49A 108.7 . .
C50 C49 H49B 108.7 . .
C48 C49 H49B 108.7 . .
H49A C49 H49B 107.6 . .
C39 C38 C37 113.5(4) . .
C39 C38 H38A 108.9 . .
C37 C38 H38A 108.9 . .
C39 C38 H38B 108.9 . .
C37 C38 H38B 108.9 . .
H38A C38 H38B 107.7 . .
C40 C41 H41A 109.5 . .
C40 C41 H41B 109.5 . .
H41A C41 H41B 109.5 . .
C40 C41 H41C 109.5 . .
H41A C41 H41C 109.5 . .
H41B C41 H41C 109.5 . .
C49 C50 C51A 118.1(6) . .
C49 C50 C51B 114.8(6) . .
C49 C50 H50C 108.6 . .
C51B C50 H50C 108.6 . .
C49 C50 H50D 108.6 . .
C51B C50 H50D 108.6 . .
H50C C50 H50D 107.5 . .
C49 C50 H50A 107.8 . .
C51A C50 H50A 107.8 . .
C49 C50 H50B 107.8 . .
C51A C50 H50B 107.8 . .
H50A C50 H50B 107.1 . .
C52A C53 H53A 109.5 . .
C52A C53 H53B 109.5 . .
H53A C53 H53B 109.5 . .
C52A C53 H53C 109.5 . .
H53A C53 H53C 109.5 . .
H53B C53 H53C 109.5 . .
C52B C53 H53D 109.5 . .
C52B C53 H53E 109.5 . .
H53D C53 H53E 109.5 . .
C52B C53 H53F 109.5 . .
H53D C53 H53F 109.5 . .
H53E C53 H53F 109.5 . .
C52B C51B C50 109.9(11) . .
C52B C51B H51A 109.7 . .
C50 C51B H51A 109.7 . .
C52B C51B H51B 109.7 . .
C50 C51B H51B 109.7 . .
H51A C51B H51B 108.2 . .
C52A C51A C50 105.9(12) . .
C52A C51A H51C 110.6 . .
C50 C51A H51C 110.6 . .
C52A C51A H51D 110.6 . .
C50 C51A H51D 110.6 . .
H51C C51A H51D 108.7 . .
C51A C52A C53 108.7(12) . .
C51A C52A H52A 109.9 . .
C53 C52A H52A 109.9 . .
C51A C52A H52B 109.9 . .
C53 C52A H52B 109.9 . .
H52A C52A H52B 108.3 . .
C51B C52B C53 104.3(12) . .
C51B C52B H52C 110.9 . .
C53 C52B H52C 110.9 . .
C51B C52B H52D 110.9 . .
C53 C52B H52D 110.9 . .
H52C C52B H52D 108.9 . .

loop_
_geom_bond_atom_site_label_1
_geom_bond_atom_site_label_2
_geom_bond_distance
_geom_bond_site_symmetry_2
P1 C17 1.782(4) .
P1 C7 1.790(4) .
P1 C23 1.796(3) .
P1 C10 1.803(4) .
S1 C8 1.714(4) .
S1 C1 1.742(4) .
S2 C9 1.716(4) .
S2 C16 1.746(4) .
O2 C28 1.372(4) .
O2 C42 1.429(4) .
O1 C26 1.367(4) .
O1 C30 1.432(5) .
C24 C25 1.382(5) .
C24 C29 1.391(5) .
C24 C23 1.510(4) .
C7 C8 1.374(5) .
C7 C6 1.425(5) .
C8 C9 1.455(5) .
C23 H23A 0.9700 .
C23 H23B 0.9700 .
C10 C9 1.373(5) .
C10 C11 1.424(5) .
C29 C28 1.389(5) .
C29 H29 0.9300 .
C25 C26 1.392(5) .
C25 H25 0.9300 .
C6 C5 1.403(5) .
C6 C1 1.415(5) .
C1 C2 1.386(5) .
C11 C12 1.405(5) .
C11 C16 1.412(5) .
C26 C27 1.390(5) .
C17 C22 1.391(5) .
C17 C18 1.391(5) .
C5 C4 1.373(5) .
C5 H5 0.9300 .
C28 C27 1.383(5) .
C27 H27 0.9300 .
C22 C21 1.387(5) .
C22 H22 0.9300 .
C18 C19 1.382(5) .
C18 H18 0.9300 .
C16 C15 1.399(6) .
C15 C14 1.367(6) .
C15 H15 0.9300 .
C19 C20 1.372(6) .
C19 H19 0.9300 .
C44 C45 1.508(5) .
C44 C43 1.526(5) .
C44 H44A 0.9700 .
C44 H44B 0.9700 .
C42 C43 1.506(5) .
C42 H42A 0.9700 .
C42 H42B 0.9700 .
C30 C31 1.509(5) .
C30 H30A 0.9700 .
C30 H30B 0.9700 .
C4 C3 1.396(6) .
C4 H4 0.9300 .
C12 C13 1.374(6) .
C12 H12 0.9300 .
C34 C35 1.514(6) .
C34 C33 1.517(6) .
C34 H34A 0.9700 .
C34 H34B 0.9700 .
C31 C32 1.515(5) .
C31 H31A 0.9700 .
C31 H31B 0.9700 .
C3 C2 1.363(6) .
C3 H3 0.9300 .
C46 C47 1.522(6) .
C46 C45 1.525(5) .
C46 H46A 0.9700 .
C46 H46B 0.9700 .
C2 H2 0.9300 .
C21 C20 1.379(5) .
C21 H21 0.9300 .
C45 H45A 0.9700 .
C45 H45B 0.9700 .
C32 C33 1.520(5) .
C32 H32A 0.9700 .
C32 H32B 0.9700 .
C43 H43A 0.9700 .
C43 H43B 0.9700 .
C20 H20 0.9300 .
C13 C14 1.395(6) .
C13 H13 0.9300 .
C36 C37 1.505(6) .
C36 C35 1.524(6) .
C36 H36A 0.9700 .
C36 H36B 0.9700 .
C33 H33A 0.9700 .
C33 H33B 0.9700 .
C47 C48 1.511(5) .
C47 H47A 0.9700 .
C47 H47B 0.9700 .
C48 C49 1.523(6) .
C48 H48A 0.9700 .
C48 H48B 0.9700 .
C35 H35A 0.9700 .
C35 H35B 0.9700 .
C14 H14 0.9300 .
C40 C39 1.494(7) .
C40 C41 1.508(7) .
C40 H40A 0.9700 .
C40 H40B 0.9700 .
C39 C38 1.461(7) .
C39 H39A 0.9700 .
C39 H39B 0.9700 .
C37 C38 1.548(6) .
C37 H37A 0.9700 .
C37 H37B 0.9700 .
C49 C50 1.505(6) .
C49 H49A 0.9700 .
C49 H49B 0.9700 .
C38 H38A 0.9700 .
C38 H38B 0.9700 .
C41 H41A 0.9600 .
C41 H41B 0.9600 .
C41 H41C 0.9600 .
C50 C51A 1.558(14) .
C50 C51B 1.597(14) .
C50 H50C 0.9700 .
C50 H50D 0.9700 .
C50 H50A 0.9700 .
C50 H50B 0.9700 .
C53 C52B 1.570(15) .
C53 C52A 1.633(16) .
C53 H53A 0.9600 .
C53 H53B 0.9600 .
C53 H53C 0.9600 .
C53 H53D 0.9600 .
C53 H53E 0.9600 .
C53 H53F 0.9600 .
C51B C52B 1.453(16) .
C51B H51A 0.9700 .
C51B H51B 0.9700 .
C51A C52A 1.407(18) .
C51A H51C 0.9700 .
C51A H51D 0.9700 .
C52A H52A 0.9700 .
C52A H52B 0.9700 .
C52B H52C 0.9700 .
C52B H52D 0.9700 .

loop_
_geom_torsion_atom_site_label_1
_geom_torsion_atom_site_label_2
_geom_torsion_atom_site_label_3
_geom_torsion_atom_site_label_4
_geom_torsion
_geom_torsion_site_symmetry_1
_geom_torsion_site_symmetry_2
_geom_torsion_site_symmetry_3
_geom_torsion_site_symmetry_4
C17 P1 C7 C8 -115.3(3) . . . .
C23 P1 C7 C8 119.9(3) . . . .
C10 P1 C7 C8 3.3(3) . . . .
C17 P1 C7 C6 61.4(4) . . . .
C23 P1 C7 C6 -63.4(4) . . . .
C10 P1 C7 C6 -180.0(4) . . . .
C6 C7 C8 C9 179.6(3) . . . .
P1 C7 C8 C9 -2.8(4) . . . .
C6 C7 C8 S1 -0.9(4) . . . .
P1 C7 C8 S1 176.71(18) . . . .
C1 S1 C8 C7 1.2(3) . . . .
C1 S1 C8 C9 -179.4(4) . . . .
C25 C24 C23 P1 97.9(3) . . . .
C29 C24 C23 P1 -81.6(4) . . . .
C17 P1 C23 C24 -171.1(2) . . . .
C7 P1 C23 C24 -45.6(3) . . . .
C10 P1 C23 C24 59.4(3) . . . .
C17 P1 C10 C9 111.9(3) . . . .
C7 P1 C10 C9 -3.0(3) . . . .
C23 P1 C10 C9 -121.7(3) . . . .
C17 P1 C10 C11 -73.0(4) . . . .
C7 P1 C10 C11 172.1(4) . . . .
C23 P1 C10 C11 53.4(4) . . . .
C25 C24 C29 C28 -0.1(5) . . . .
C23 C24 C29 C28 179.4(3) . . . .
C29 C24 C25 C26 0.5(5) . . . .
C23 C24 C25 C26 -179.0(3) . . . .
C8 C7 C6 C5 -178.1(4) . . . .
P1 C7 C6 C5 5.3(7) . . . .
C8 C7 C6 C1 -0.1(4) . . . .
P1 C7 C6 C1 -176.7(3) . . . .
C5 C6 C1 C2 -0.8(5) . . . .
C7 C6 C1 C2 -179.1(3) . . . .
C5 C6 C1 S1 179.2(3) . . . .
C7 C6 C1 S1 1.0(4) . . . .
C8 S1 C1 C2 178.8(4) . . . .
C8 S1 C1 C6 -1.3(3) . . . .
C9 C10 C11 C12 176.9(4) . . . .
P1 C10 C11 C12 1.9(7) . . . .
C9 C10 C11 C16 -0.2(4) . . . .
P1 C10 C11 C16 -175.1(3) . . . .
C30 O1 C26 C27 178.2(3) . . . .
C30 O1 C26 C25 0.7(5) . . . .
C24 C25 C26 O1 176.8(3) . . . .
C24 C25 C26 C27 -0.6(5) . . . .
C7 P1 C17 C22 -156.9(3) . . . .
C23 P1 C17 C22 -29.0(4) . . . .
C10 P1 C17 C22 98.9(3) . . . .
C7 P1 C17 C18 22.0(4) . . . .
C23 P1 C17 C18 149.9(3) . . . .
C10 P1 C17 C18 -82.2(3) . . . .
C1 C6 C5 C4 1.5(5) . . . .
C7 C6 C5 C4 179.3(4) . . . .
C42 O2 C28 C27 -159.6(3) . . . .
C42 O2 C28 C29 19.1(5) . . . .
C24 C29 C28 O2 -178.8(3) . . . .
C24 C29 C28 C27 -0.1(5) . . . .
O2 C28 C27 C26 178.8(3) . . . .
C29 C28 C27 C26 0.0(5) . . . .
O1 C26 C27 C28 -177.2(3) . . . .
C25 C26 C27 C28 0.4(5) . . . .
C18 C17 C22 C21 -0.9(6) . . . .
P1 C17 C22 C21 178.0(3) . . . .
C11 C10 C9 C8 -174.4(3) . . . .
P1 C10 C9 C8 2.0(4) . . . .
C11 C10 C9 S2 0.6(4) . . . .
P1 C10 C9 S2 177.08(18) . . . .
C7 C8 C9 C10 0.5(5) . . . .
S1 C8 C9 C10 -178.9(3) . . . .
C7 C8 C9 S2 -173.4(3) . . . .
S1 C8 C9 S2 7.2(6) . . . .
C16 S2 C9 C10 -0.7(3) . . . .
C16 S2 C9 C8 173.3(4) . . . .
C22 C17 C18 C19 -0.4(6) . . . .
P1 C17 C18 C19 -179.3(3) . . . .
C12 C11 C16 C15 0.8(5) . . . .
C10 C11 C16 C15 178.2(3) . . . .
C12 C11 C16 S2 -177.8(3) . . . .
C10 C11 C16 S2 -0.3(4) . . . .
C9 S2 C16 C15 -177.9(4) . . . .
C9 S2 C16 C11 0.6(3) . . . .
C11 C16 C15 C14 -1.6(6) . . . .
S2 C16 C15 C14 176.7(3) . . . .
C17 C18 C19 C20 1.1(6) . . . .
C28 O2 C42 C43 162.8(3) . . . .
C26 O1 C30 C31 85.0(4) . . . .
C6 C5 C4 C3 -1.3(6) . . . .
C16 C11 C12 C13 0.6(6) . . . .
C10 C11 C12 C13 -176.2(4) . . . .
O1 C30 C31 C32 176.9(3) . . . .
C5 C4 C3 C2 0.5(7) . . . .
C4 C3 C2 C1 0.2(6) . . . .
C6 C1 C2 C3 0.0(6) . . . .
S1 C1 C2 C3 179.9(3) . . . .
C17 C22 C21 C20 1.5(6) . . . .
C43 C44 C45 C46 -179.5(4) . . . .
C47 C46 C45 C44 174.9(4) . . . .
C30 C31 C32 C33 -177.9(4) . . . .
O2 C42 C43 C44 -168.2(3) . . . .
C45 C44 C43 C42 171.7(4) . . . .
C18 C19 C20 C21 -0.5(7) . . . .
C22 C21 C20 C19 -0.8(7) . . . .
C11 C12 C13 C14 -1.2(6) . . . .
C35 C34 C33 C32 -179.7(4) . . . .
C31 C32 C33 C34 -176.4(4) . . . .
C45 C46 C47 C48 -178.9(4) . . . .
C46 C47 C48 C49 -177.0(4) . . . .
C33 C34 C35 C36 -171.4(4) . . . .
C37 C36 C35 C34 175.5(4) . . . .
C16 C15 C14 C13 1.0(7) . . . .
C12 C13 C14 C15 0.4(7) . . . .
C41 C40 C39 C38 70.9(6) . . . .
C35 C36 C37 C38 -169.9(4) . . . .
C47 C48 C49 C50 -175.5(4) . . . .
C40 C39 C38 C37 -170.9(5) . . . .
C36 C37 C38 C39 173.3(5) . . . .
C48 C49 C50 C51A -158.5(7) . . . .
C48 C49 C50 C51B 161.0(6) . . . .
C49 C50 C51B C52B 73.3(13) . . . .
C49 C50 C51A C52A -69.0(15) . . . .
C50 C51A C52A C53 -179.2(10) . . . .
C50 C51B C52B C53 178.5(8) . . . .
